data_7116263
loop_
_publ_author_name
'Patil, Rahul S.'
'Kumari, Harshita'
'Barnes, Charles L.'
'Atwood, Jerry L.'

_publ_section_title
;
 Engineering supramolecular organic frameworks (SOFs) of
 C-alkylpyrogallol[4]arene with bipyridine-based spacers.
;
_journal_issue 12
_journal_name_full 'Chemical communications (Cambridge, England)'
_journal_page_first 2304
_journal_page_last 2307
_journal_paper_doi 10.1039/c4cc08388a
_journal_volume 51
_journal_year 2015
_chemical_formula_moiety 'C40 H48 O12, 2(C10 H8 N20, C2 H3 N'
_chemical_formula_sum 'C62 H67 N5 O12'
_chemical_formula_weight 1074.20
_chemical_name_common 'PgC3, bpy, MeCN'
_chemical_name_systematic 'c-propylpyrogallol[4]arene, 4,4'-bipyridine, acetonitrile'
_space_group_crystal_system monoclinic
_space_group_IT_number 14
_space_group_name_Hall '-P 2ybc'
_space_group_name_H-M_alt 'P 1 21/c 1'
_symmetry_space_group_name_Hall '-P 2ybc'
_symmetry_space_group_name_H-M 'P 1 21/c 1'
_atom_sites_solution_hydrogens geom
_audit_creation_method SHELXL-2014/7
_audit_update_record
;
2014-12-04 deposited with the CCDC.
2014-12-18 downloaded from the CCDC.
;
_cell_angle_alpha 90
_cell_angle_beta 110.1330(10)
_cell_angle_gamma 90
_cell_formula_units_Z 4
_cell_length_a 21.1314(15)
_cell_length_b 15.2280(11)
_cell_length_c 18.2607(13)
_cell_measurement_reflns_used 9962
_cell_measurement_temperature 100(2)
_cell_measurement_theta_max 28.1
_cell_measurement_theta_min 2.3
_cell_volume 5517.0(7)
_computing_cell_refinement 'APEX2 (Bruker AXS, 2008)'
_computing_data_collection 'APEX2 (Bruker AXS, 2008)'
_computing_data_reduction 'APEX2 (Bruker AXS, 2008)'
_computing_molecular_graphics 'X-SEED, Barbour, 2001'
_computing_publication_material 'CIFTAB (Sheldrick, 2013)'
_computing_structure_refinement 'SHELXL-2013 (Sheldrick, 2013)'
_computing_structure_solution 'SHELXS-2013 (Sheldrick, 2013)'
_diffrn_ambient_temperature 100(2)
_diffrn_measured_fraction_theta_full 1.000
_diffrn_measured_fraction_theta_max 0.954
_diffrn_measurement_device_type 'Bruker APEXII CCD area detector'
_diffrn_measurement_method 'omega scans'
_diffrn_radiation_type MoK\a
_diffrn_radiation_wavelength 0.71073
_diffrn_reflns_av_R_equivalents 0.0360
_diffrn_reflns_av_unetI/netI 0.0322
_diffrn_reflns_Laue_measured_fraction_full 1.000
_diffrn_reflns_Laue_measured_fraction_max 0.954
_diffrn_reflns_limit_h_max 27
_diffrn_reflns_limit_h_min -27
_diffrn_reflns_limit_k_max 20
_diffrn_reflns_limit_k_min -20
_diffrn_reflns_limit_l_max 24
_diffrn_reflns_limit_l_min -24
_diffrn_reflns_number 67403
_diffrn_reflns_point_group_measured_fraction_full 1.000
_diffrn_reflns_point_group_measured_fraction_max 0.954
_diffrn_reflns_theta_full 25.242
_diffrn_reflns_theta_max 28.849
_diffrn_reflns_theta_min 1.026
_diffrn_standards_decay_% 0.0
_exptl_absorpt_coefficient_mu 0.090
_exptl_absorpt_correction_T_max 0.99
_exptl_absorpt_correction_T_min 0.95
_exptl_absorpt_correction_type multi-scan
_exptl_absorpt_process_details
;
 Data were corrected for decay and absorption using the program SADABS
 (Sheldrick, G. M. (2003). SADABS. Version 2.10. University of
 G\"ottingen, Germany).
;
_exptl_crystal_colour Colourless
_exptl_crystal_density_diffrn 1.293
_exptl_crystal_description Plate
_exptl_crystal_F_000 2280
_exptl_crystal_size_max 0.250
_exptl_crystal_size_mid 0.150
_exptl_crystal_size_min 0.050
_refine_diff_density_max 0.656
_refine_diff_density_min -0.829
_refine_diff_density_rms 0.054
_refine_ls_extinction_method none
_refine_ls_goodness_of_fit_ref 1.047
_refine_ls_hydrogen_treatment constr
_refine_ls_matrix_type full
_refine_ls_number_parameters 767
_refine_ls_number_reflns 13807
_refine_ls_number_restraints 4
_refine_ls_restrained_S_all 1.060
_refine_ls_R_factor_all 0.0679
_refine_ls_R_factor_gt 0.0490
_refine_ls_shift/su_max 0.002
_refine_ls_shift/su_mean 0.000
_refine_ls_structure_factor_coef Fsqd
_refine_ls_weighting_details 'w=1/[\s^2^(Fo^2^)+(0.0558P)^2^+3.4704P] where P=(Fo^2^+2Fc^2^)/3'
_refine_ls_weighting_scheme calc
_refine_ls_wR_factor_gt 0.1187
_refine_ls_wR_factor_ref 0.1312
_reflns_Friedel_coverage 0.000
_reflns_number_gt 10641
_reflns_number_total 13807
_reflns_threshold_expression 'I > 2\s(I)'
_cod_data_source_file c4cc08388a2.cif
_cod_data_source_block rsp252c2
_cod_depositor_comments 'Adding full bibliography for 7116263--7116266.cif.'
_cod_database_code 7116263
_shelx_shelxl_version_number 2014/7
_shelx_space_group_comment
;
The symmetry employed for this shelxl refinement is uniquely defined
by the following loop, which should always be used as a source of
symmetry information in preference to the above space-group names.
They are only intended as comments.
;
_shelx_estimated_absorpt_t_min 0.978
_shelx_estimated_absorpt_t_max 0.996

loop_
_space_group_symop_operation_xyz
'x, y, z'
'-x, y+1/2, -z+1/2'
'-x, -y, -z'
'x, -y-1/2, z-1/2'

loop_
_atom_site_label
_atom_site_type_symbol
_atom_site_fract_x
_atom_site_fract_y
_atom_site_fract_z
_atom_site_U_iso_or_equiv
_atom_site_adp_type
_atom_site_occupancy
_atom_site_site_symmetry_order
_atom_site_calc_flag
_atom_site_refinement_flags_posn
_atom_site_refinement_flags_adp
_atom_site_refinement_flags_occupancy
_atom_site_disorder_assembly
_atom_site_disorder_group
C34 C 0.93713(16) 0.47806(18) 0.51063(19) 0.0278(9) Uani 0.516(5) 1 d D . P A 2
H34A H 0.9535 0.4769 0.4665 0.042 Uiso 0.516(5) 1 calc R U P A 2
H34B H 0.9755 0.4825 0.5595 0.042 Uiso 0.516(5) 1 calc R U P A 2
H34C H 0.9075 0.5289 0.5056 0.042 Uiso 0.516(5) 1 calc R U P A 2
O1A O 0.70373(5) -0.06858(7) 0.10538(6) 0.0186(2) Uani 1 1 d . . . . .
H1A H 0.7175 -0.0792 0.0683 0.022 Uiso 1 1 calc R U . . .
C1A C 0.79080(7) 0.05014(9) 0.28626(8) 0.0144(3) Uani 1 1 d . . . . .
H1 H 0.7808 0.0751 0.3287 0.017 Uiso 1 1 calc R U . . .
O2A O 0.83224(6) -0.05498(8) 0.09927(7) 0.0234(3) Uani 1 1 d . . . . .
H2A H 0.8729 -0.0463 0.1049 0.028 Uiso 1 1 calc R U . . .
C2A C 0.73915(7) 0.00696(9) 0.22783(8) 0.0137(3) Uani 1 1 d . . . . .
O3A O 0.93147(5) 0.02453(8) 0.21199(7) 0.0218(2) Uani 1 1 d . . . . .
H3A H 0.9523 0.0703 0.2324 0.026 Uiso 1 1 calc R U . . .
C3A C 0.75373(7) -0.02717(9) 0.16432(8) 0.0151(3) Uani 1 1 d . . . . .
O4A O 1.00353(6) 0.17390(7) 0.28155(7) 0.0207(2) Uani 1 1 d . . . . .
H4A H 1.0269 0.2009 0.2598 0.025 Uiso 1 1 calc R U . . .
C4A C 0.81852(8) -0.01943(10) 0.16153(9) 0.0166(3) Uani 1 1 d . . . . .
O5A O 1.02056(6) 0.35263(7) 0.27029(7) 0.0223(2) Uani 1 1 d . . . . .
H5A H 1.0195 0.4077 0.2678 0.027 Uiso 1 1 calc R U . . .
C5A C 0.86901(7) 0.02325(10) 0.22111(9) 0.0162(3) Uani 1 1 d . . . . .
O6A O 0.93552(6) 0.46958(7) 0.30015(7) 0.0192(2) Uani 1 1 d . . . . .
H6A H 0.8979 0.4938 0.2792 0.023 Uiso 1 1 calc R U . . .
C6A C 0.85631(7) 0.05834(9) 0.28516(8) 0.0144(3) Uani 1 1 d . . . . .
O7A O 0.80398(5) 0.52204(7) 0.23112(6) 0.0201(2) Uani 1 1 d . . . . .
H7A H 0.7935 0.5442 0.1864 0.024 Uiso 1 1 calc R U . . .
C7A C 0.91261(7) 0.10309(10) 0.35016(9) 0.0160(3) Uani 1 1 d . . . . .
H2 H 0.9559 0.0767 0.3500 0.019 Uiso 1 1 calc R U . . .
O8A O 0.68200(6) 0.52026(8) 0.10996(6) 0.0230(2) Uani 1 1 d . . . . .
H8A H 0.6421 0.5161 0.0790 0.028 Uiso 1 1 calc R U . . .
C8A C 0.87336(7) 0.26053(10) 0.35149(8) 0.0153(3) Uani 1 1 d . . . . .
H3 H 0.8400 0.2387 0.3708 0.018 Uiso 1 1 calc R U . . .
O9A O 0.57773(6) 0.42884(7) 0.11765(7) 0.0228(2) Uani 1 1 d . . . . .
H9A H 0.5526 0.3855 0.1155 0.027 Uiso 1 1 calc R U . . .
C9A C 0.91595(7) 0.20092(10) 0.33405(8) 0.0150(3) Uani 1 1 d . . . . .
C10A C 0.96363(7) 0.23317(10) 0.30345(9) 0.0161(3) Uani 1 1 d . . . . .
O11A O 0.49524(5) 0.14232(7) 0.00772(6) 0.0181(2) Uani 1 1 d . . . . .
H11A H 0.4931 0.0913 -0.0104 0.022 Uiso 1 1 calc R U . . .
C11A C 0.97020(8) 0.32341(10) 0.29536(9) 0.0166(3) Uani 1 1 d . . . . .
O12A O 0.57731(5) 0.00231(7) 0.06770(6) 0.0188(2) Uani 1 1 d . . . . .
H12A H 0.6151 -0.0223 0.0797 0.023 Uiso 1 1 calc R U . . .
C12A C 0.92623(7) 0.38163(10) 0.31261(8) 0.0153(3) Uani 1 1 d . . . . .
C13A C 0.87738(7) 0.35111(10) 0.34188(8) 0.0146(3) Uani 1 1 d . . . . .
C14A C 0.83098(7) 0.41395(10) 0.36458(8) 0.0151(3) Uani 1 1 d . . . . .
H14A H 0.8510 0.4740 0.3684 0.018 Uiso 1 1 calc R U . . .
C15A C 0.70831(7) 0.36592(9) 0.30369(8) 0.0138(3) Uani 1 1 d . . . . .
H15A H 0.7154 0.3285 0.3474 0.017 Uiso 1 1 calc R U . . .
C16A C 0.76188(7) 0.41699(9) 0.30069(8) 0.0140(3) Uani 1 1 d . . . . .
C17A C 0.75198(7) 0.47010(9) 0.23490(9) 0.0154(3) Uani 1 1 d . . . . .
C18A C 0.68982(8) 0.47002(10) 0.17517(9) 0.0170(3) Uani 1 1 d . . . . .
C19A C 0.63645(7) 0.41971(10) 0.18067(9) 0.0161(3) Uani 1 1 d . . . . .
C20A C 0.64454(7) 0.36684(9) 0.24566(8) 0.0141(3) Uani 1 1 d . . . . .
C21A C 0.58708(7) 0.30955(10) 0.25114(8) 0.0149(3) Uani 1 1 d . . . . .
H21A H 0.5442 0.3425 0.2254 0.018 Uiso 1 1 calc R U . . .
C22A C 0.62509(7) 0.15368(10) 0.23560(8) 0.0144(3) Uani 1 1 d . . . . .
H22A H 0.6554 0.1576 0.2878 0.017 Uiso 1 1 calc R U . . .
C23A C 0.58332(7) 0.22522(9) 0.20431(8) 0.0137(3) Uani 1 1 d . . . . .
C24A C 0.53950(7) 0.21875(9) 0.12710(8) 0.0139(3) Uani 1 1 d . . . . .
C25A C 0.53902(7) 0.14341(10) 0.08333(8) 0.0143(3) Uani 1 1 d . . . . .
C26A C 0.58177(7) 0.07376(10) 0.11628(8) 0.0146(3) Uani 1 1 d . . . . .
C27A C 0.62459(7) 0.07659(9) 0.19408(8) 0.0138(3) Uani 1 1 d . . . . .
C28A C 0.66847(7) -0.00208(10) 0.23232(8) 0.0149(3) Uani 1 1 d . . . . .
H28A H 0.6475 -0.0551 0.2011 0.018 Uiso 1 1 calc R U . . .
C29A C 0.90813(8) 0.08481(10) 0.43083(9) 0.0198(3) Uani 1 1 d . . . . .
H29A H 0.8660 0.1111 0.4332 0.024 Uiso 1 1 calc R U . . .
H29B H 0.9055 0.0206 0.4375 0.024 Uiso 1 1 calc R U . . .
C30A C 0.96760(9) 0.12091(12) 0.49808(10) 0.0271(4) Uani 1 1 d . . . . .
H30A H 1.0100 0.0956 0.4956 0.032 Uiso 1 1 calc R U . . .
H30B H 0.9698 0.1854 0.4926 0.032 Uiso 1 1 calc R U . . .
C31A C 0.96174(11) 0.09957(15) 0.57685(11) 0.0390(5) Uani 1 1 d . . . . .
H31A H 0.9216 0.1281 0.5810 0.059 Uiso 1 1 calc R U . . .
H31B H 1.0019 0.1210 0.6185 0.059 Uiso 1 1 calc R U . . .
H31C H 0.9580 0.0359 0.5818 0.059 Uiso 1 1 calc R U . . .
C32A C 0.82771(8) 0.39131(11) 0.44515(9) 0.0201(3) Uani 1 1 d . . . . .
H32A H 0.8072 0.3324 0.4427 0.024 Uiso 1 1 calc R U . A 1
H32B H 0.7979 0.4342 0.4581 0.024 Uiso 1 1 calc R U . A 1
C33A C 0.89703(9) 0.39170(12) 0.51107(9) 0.0285(4) Uani 0.484(5) 1 d D . P A 1
H33A H 0.9103 0.4523 0.5297 0.034 Uiso 0.484(5) 1 calc R U P A 1
H33B H 0.9320 0.3665 0.4925 0.034 Uiso 0.484(5) 1 calc R U P A 1
C34A C 0.88825(19) 0.3341(2) 0.57763(17) 0.0298(10) Uani 0.484(5) 1 d D . P A 1
H34D H 0.8540 0.3605 0.5958 0.045 Uiso 0.484(5) 1 calc R U P A 1
H34E H 0.9312 0.3309 0.6211 0.045 Uiso 0.484(5) 1 calc R U P A 1
H34F H 0.8740 0.2749 0.5578 0.045 Uiso 0.484(5) 1 calc R U P A 1
C35A C 0.59102(8) 0.29002(10) 0.33560(9) 0.0194(3) Uani 1 1 d . . . . .
H35A H 0.5506 0.2557 0.3336 0.023 Uiso 1 1 calc R U . B 1
H35B H 0.6309 0.2525 0.3605 0.023 Uiso 1 1 calc R U . B 1
C36A C 0.59561(8) 0.37053(11) 0.38767(10) 0.0240(3) Uani 0.883(5) 1 d D . P C 1
H36A H 0.5959 0.3505 0.4393 0.029 Uiso 0.883(5) 1 calc R U P C 1
H36B H 0.6389 0.4009 0.3956 0.029 Uiso 0.883(5) 1 calc R U P C 1
C37A C 0.53811(10) 0.43580(13) 0.35448(11) 0.0289(5) Uani 0.883(5) 1 d D . P C 1
H37A H 0.5408 0.4616 0.3064 0.043 Uiso 0.883(5) 1 calc R U P C 1
H37B H 0.5417 0.4824 0.3927 0.043 Uiso 0.883(5) 1 calc R U P C 1
H37C H 0.4949 0.4054 0.3430 0.043 Uiso 0.883(5) 1 calc R U P C 1
C38A C 0.67034(8) -0.01820(11) 0.31637(9) 0.0210(3) Uani 1 1 d . . . . .
H38A H 0.6994 -0.0698 0.3375 0.025 Uiso 1 1 calc R U . . .
H38B H 0.6918 0.0332 0.3486 0.025 Uiso 1 1 calc R U . . .
C39A C 0.60252(9) -0.03384(13) 0.32553(10) 0.0289(4) Uani 1 1 d . . . . .
H39A H 0.5839 -0.0906 0.3010 0.035 Uiso 1 1 calc R U . . .
H39B H 0.5709 0.0132 0.2981 0.035 Uiso 1 1 calc R U . . .
C40A C 0.60829(12) -0.03527(17) 0.41113(12) 0.0438(5) Uani 1 1 d . . . . .
H40A H 0.6372 -0.0843 0.4376 0.066 Uiso 1 1 calc R U . . .
H40B H 0.5634 -0.0425 0.4148 0.066 Uiso 1 1 calc R U . . .
H40C H 0.6280 0.0201 0.4360 0.066 Uiso 1 1 calc R U . . .
N1B N 0.42351(7) 0.19478(9) 0.44382(8) 0.0240(3) Uani 1 1 d . . . . .
C1B C 0.36389(10) 0.22763(12) 0.39976(10) 0.0290(4) Uani 1 1 d . . . . .
H1B H 0.3388 0.2605 0.4246 0.035 Uiso 1 1 calc R U . . .
N2B N 0.29904(7) 0.11653(10) 0.03595(8) 0.0226(3) Uani 1 1 d . . . . .
C2B C 0.33681(9) 0.21613(12) 0.31954(10) 0.0281(4) Uani 1 1 d . . . . .
H2B H 0.2943 0.2409 0.2906 0.034 Uiso 1 1 calc R U . . .
C3B C 0.37253(8) 0.16813(11) 0.28212(9) 0.0213(3) Uani 1 1 d . . . . .
C4B C 0.43458(9) 0.13358(12) 0.32768(10) 0.0249(4) Uani 1 1 d . . . . .
H4B H 0.4607 0.1004 0.3043 0.030 Uiso 1 1 calc R U . . .
C5B C 0.45786(9) 0.14808(12) 0.40743(10) 0.0253(4) Uani 1 1 d . . . . .
H5B H 0.5002 0.1238 0.4379 0.030 Uiso 1 1 calc R U . . .
C6B C 0.25745(8) 0.11630(11) 0.07734(9) 0.0220(3) Uani 1 1 d . . . . .
H6B H 0.2112 0.1031 0.0509 0.026 Uiso 1 1 calc R U . . .
C7B C 0.27830(8) 0.13427(11) 0.15666(9) 0.0204(3) Uani 1 1 d . . . . .
H7B H 0.2469 0.1340 0.1834 0.025 Uiso 1 1 calc R U . . .
C8B C 0.34611(8) 0.15268(11) 0.19639(9) 0.0209(3) Uani 1 1 d . . . . .
C9B C 0.38908(9) 0.15408(13) 0.15340(10) 0.0301(4) Uani 1 1 d . . . . .
H9B H 0.4355 0.1673 0.1781 0.036 Uiso 1 1 calc R U . . .
C10B C 0.36367(9) 0.13610(13) 0.07442(10) 0.0284(4) Uani 1 1 d . . . . .
H10B H 0.3938 0.1377 0.0459 0.034 Uiso 1 1 calc R U . . .
N1C N 0.08740(7) 0.21963(9) 0.19656(8) 0.0212(3) Uani 1 1 d . . . . .
C1C C 0.07115(8) 0.18044(10) 0.12680(9) 0.0213(3) Uani 1 1 d . . . . .
H1C H 0.0437 0.1294 0.1177 0.026 Uiso 1 1 calc R U . . .
N2C N 0.19272(8) 0.39564(11) -0.10367(9) 0.0312(3) Uani 0.873(3) 1 d . . P D 1
C2C C 0.09214(8) 0.21027(10) 0.06708(9) 0.0208(3) Uani 1 1 d . . . . .
H2C H 0.0781 0.1810 0.0182 0.025 Uiso 1 1 calc R U . . .
C3C C 0.13410(8) 0.28371(10) 0.07943(9) 0.0186(3) Uani 1 1 d . . . . .
C4C C 0.15285(8) 0.32292(11) 0.15282(10) 0.0228(3) Uani 1 1 d . . . . .
H4C H 0.1826 0.3718 0.1649 0.027 Uiso 1 1 calc R U . . .
C5C C 0.12778(8) 0.29017(11) 0.20783(10) 0.0239(3) Uani 1 1 d . . . . .
H5C H 0.1398 0.3193 0.2567 0.029 Uiso 1 1 calc R U . . .
C6C C 0.16954(13) 0.31437(16) -0.10748(12) 0.0372(6) Uani 0.873(3) 1 d . . P D 1
H6C H 0.1651 0.2812 -0.1531 0.045 Uiso 0.873(3) 1 calc R U P D 1
C7C C 0.15126(12) 0.27433(14) -0.04969(12) 0.0336(6) Uani 0.873(3) 1 d . . P D 1
H7C H 0.1355 0.2154 -0.0558 0.040 Uiso 0.873(3) 1 calc R U P D 1
C8C C 0.15603(8) 0.32053(11) 0.01662(9) 0.0208(3) Uani 0.873(3) 1 d . . P D 1
C9C C 0.18083(10) 0.40679(13) 0.02172(12) 0.0256(5) Uani 0.873(3) 1 d . . P D 1
H9C H 0.1858 0.4413 0.0667 0.031 Uiso 0.873(3) 1 calc R U P D 1
C10C C 0.19791(10) 0.44108(13) -0.03901(13) 0.0286(5) Uani 0.873(3) 1 d . . P D 1
H10C H 0.2141 0.4997 -0.0347 0.034 Uiso 0.873(3) 1 calc R U P D 1
N1D N 0.25723(17) 0.82148(19) 0.49862(18) 0.0876(9) Uani 1 1 d . . . . .
C1D C 0.25807(18) 0.78854(18) 0.44132(19) 0.0704(8) Uani 1 1 d . . . . .
C2D C 0.2592(2) 0.74625(19) 0.36898(19) 0.0781(10) Uani 1 1 d . . . . .
H2D1 H 0.2332 0.6916 0.3603 0.117 Uiso 1 1 calc R U . . .
H2D2 H 0.3059 0.7331 0.3738 0.117 Uiso 1 1 calc R U . . .
H2D3 H 0.2393 0.7859 0.3248 0.117 Uiso 1 1 calc R U . . .
O10A O 0.49712(5) 0.28798(7) 0.09511(6) 0.0172(2) Uani 1 1 d . . . . .
H10A H 0.4767 0.2784 0.0475 0.021 Uiso 1 1 calc R U . . .
C33 C 0.89703(9) 0.39170(12) 0.51107(9) 0.0285(4) Uani 0.516(5) 1 d D . P A 2
H33C H 0.9236 0.3406 0.5047 0.034 Uiso 0.516(5) 1 calc R U P A 2
H33D H 0.8905 0.3859 0.5620 0.034 Uiso 0.516(5) 1 calc R U P A 2
C7 C 0.1160(7) 0.3283(9) -0.0619(7) 0.028(3) Uiso 0.127(3) 1 d . . P D 2
H7 H 0.0704 0.3092 -0.0785 0.033 Uiso 0.127(3) 1 calc R U P D 2
C6 C 0.1411(8) 0.3627(11) -0.1152(9) 0.030(3) Uiso 0.127(3) 1 d . . P D 2
H6 H 0.1126 0.3592 -0.1682 0.035 Uiso 0.127(3) 1 calc R U P D 2
C8 C 0.15603(8) 0.32053(11) 0.01662(9) 0.0208(3) Uani 0.127(3) 1 d . . P D 2
N2 N 0.19272(8) 0.39564(11) -0.10367(9) 0.0312(3) Uani 0.127(3) 1 d . . P D 2
C9 C 0.2278(9) 0.3254(11) 0.0274(10) 0.040(4) Uiso 0.127(3) 1 d . . P D 2
H9 H 0.2609 0.3075 0.0752 0.049 Uiso 0.127(3) 1 calc R U P D 2
C1 C 0.2473(10) 0.3580(13) -0.0356(11) 0.051(5) Uiso 0.127(3) 1 d . . P D 2
H1D H 0.2927 0.3555 -0.0339 0.061 Uiso 0.127(3) 1 calc R U P D 2
C37 C 0.6396(8) 0.3621(14) 0.4742(3) 0.057(7) Uani 0.117(5) 1 d D . P C 2
H37D H 0.6385 0.4175 0.5011 0.086 Uiso 0.117(5) 1 calc R U P C 2
H37E H 0.6223 0.3146 0.4982 0.086 Uiso 0.117(5) 1 calc R U P C 2
H37F H 0.6861 0.3490 0.4784 0.086 Uiso 0.117(5) 1 calc R U P C 2
C36 C 0.59561(8) 0.37053(11) 0.38767(10) 0.0240(3) Uani 0.117(5) 1 d D . P C 2
H36C H 0.5494 0.3861 0.3849 0.029 Uiso 0.117(5) 1 calc R U P C 2
H36D H 0.6130 0.4203 0.3653 0.029 Uiso 0.117(5) 1 calc R U P C 2

loop_
_atom_site_aniso_label
_atom_site_aniso_U_11
_atom_site_aniso_U_22
_atom_site_aniso_U_33
_atom_site_aniso_U_23
_atom_site_aniso_U_13
_atom_site_aniso_U_12
C34 0.0241(17) 0.035(2) 0.0181(16) -0.0009(13) -0.0003(13) 0.0019(14)
O1A 0.0157(5) 0.0235(6) 0.0163(5) -0.0076(4) 0.0050(4) -0.0028(4)
C1A 0.0168(7) 0.0116(7) 0.0143(7) 0.0005(5) 0.0046(6) 0.0018(5)
O2A 0.0183(6) 0.0302(6) 0.0243(6) -0.0127(5) 0.0104(5) -0.0032(5)
C2A 0.0134(7) 0.0118(6) 0.0147(7) 0.0021(5) 0.0031(5) 0.0022(5)
O3A 0.0141(5) 0.0222(6) 0.0301(6) -0.0100(5) 0.0090(5) -0.0026(4)
C3A 0.0148(7) 0.0119(7) 0.0164(7) -0.0012(5) 0.0026(6) -0.0001(5)
O4A 0.0231(6) 0.0155(5) 0.0277(6) -0.0014(4) 0.0143(5) 0.0002(4)
C4A 0.0177(7) 0.0150(7) 0.0175(7) -0.0032(6) 0.0066(6) 0.0015(6)
O5A 0.0246(6) 0.0159(5) 0.0327(6) 0.0023(5) 0.0181(5) 0.0001(4)
C5A 0.0129(7) 0.0146(7) 0.0208(7) -0.0010(6) 0.0054(6) 0.0008(5)
O6A 0.0185(5) 0.0138(5) 0.0260(6) 0.0013(4) 0.0086(5) -0.0003(4)
C6A 0.0149(7) 0.0102(6) 0.0158(7) 0.0007(5) 0.0024(6) 0.0011(5)
O7A 0.0187(5) 0.0219(6) 0.0182(5) 0.0053(4) 0.0047(4) -0.0047(4)
C7A 0.0145(7) 0.0150(7) 0.0165(7) -0.0005(5) 0.0029(6) -0.0013(5)
O8A 0.0238(6) 0.0239(6) 0.0167(5) 0.0077(4) 0.0012(5) -0.0023(5)
C8A 0.0135(7) 0.0177(7) 0.0135(7) -0.0001(5) 0.0030(5) -0.0021(5)
O9A 0.0187(6) 0.0200(6) 0.0215(6) 0.0054(4) -0.0035(5) -0.0037(4)
C9A 0.0146(7) 0.0154(7) 0.0126(6) -0.0012(5) 0.0017(5) -0.0019(5)
C10A 0.0159(7) 0.0161(7) 0.0156(7) -0.0022(5) 0.0047(6) 0.0011(6)
O11A 0.0180(5) 0.0170(5) 0.0152(5) -0.0035(4) 0.0003(4) 0.0013(4)
C11A 0.0168(7) 0.0188(7) 0.0153(7) -0.0006(6) 0.0069(6) -0.0015(6)
O12A 0.0162(5) 0.0171(5) 0.0191(5) -0.0061(4) 0.0008(4) 0.0022(4)
C12A 0.0165(7) 0.0139(7) 0.0140(7) -0.0006(5) 0.0032(6) -0.0018(5)
C13A 0.0143(7) 0.0157(7) 0.0120(6) -0.0017(5) 0.0021(5) 0.0006(5)
C14A 0.0148(7) 0.0160(7) 0.0138(7) -0.0023(5) 0.0041(6) -0.0014(5)
C15A 0.0163(7) 0.0134(7) 0.0124(6) -0.0012(5) 0.0057(5) 0.0017(5)
C16A 0.0142(7) 0.0134(7) 0.0141(7) -0.0020(5) 0.0046(5) 0.0007(5)
C17A 0.0168(7) 0.0126(7) 0.0167(7) -0.0005(5) 0.0055(6) -0.0013(5)
C18A 0.0212(8) 0.0136(7) 0.0150(7) 0.0024(5) 0.0047(6) 0.0009(6)
C19A 0.0153(7) 0.0136(7) 0.0159(7) -0.0018(5) 0.0007(6) 0.0006(5)
C20A 0.0153(7) 0.0116(6) 0.0155(7) -0.0029(5) 0.0055(6) 0.0006(5)
C21A 0.0134(7) 0.0144(7) 0.0160(7) -0.0022(5) 0.0039(5) 0.0004(5)
C22A 0.0130(7) 0.0162(7) 0.0136(6) -0.0003(5) 0.0040(5) -0.0013(5)
C23A 0.0124(6) 0.0142(7) 0.0151(7) -0.0010(5) 0.0057(5) -0.0024(5)
C24A 0.0111(6) 0.0136(7) 0.0169(7) 0.0004(5) 0.0047(5) -0.0003(5)
C25A 0.0118(6) 0.0178(7) 0.0122(6) -0.0011(5) 0.0026(5) -0.0026(5)
C26A 0.0135(7) 0.0140(7) 0.0166(7) -0.0034(5) 0.0057(6) -0.0030(5)
C27A 0.0118(6) 0.0144(7) 0.0160(7) 0.0000(5) 0.0058(5) -0.0007(5)
C28A 0.0143(7) 0.0139(7) 0.0161(7) 0.0003(5) 0.0048(6) -0.0006(5)
C29A 0.0216(8) 0.0183(7) 0.0157(7) 0.0019(6) 0.0014(6) -0.0017(6)
C30A 0.0253(9) 0.0289(9) 0.0200(8) 0.0005(7) -0.0011(7) -0.0042(7)
C31A 0.0435(12) 0.0473(12) 0.0188(9) -0.0007(8) 0.0011(8) -0.0057(10)
C32A 0.0200(8) 0.0251(8) 0.0144(7) -0.0003(6) 0.0049(6) 0.0024(6)
C33A 0.0251(9) 0.0404(10) 0.0162(8) -0.0040(7) 0.0023(7) 0.0073(8)
C34A 0.0254(19) 0.040(2) 0.0189(17) -0.0053(15) 0.0006(14) 0.0034(16)
C35A 0.0200(8) 0.0204(8) 0.0193(7) -0.0018(6) 0.0086(6) -0.0012(6)
C36A 0.0236(8) 0.0280(9) 0.0224(8) -0.0063(7) 0.0106(7) -0.0006(7)
C37A 0.0323(11) 0.0308(11) 0.0239(10) -0.0031(8) 0.0102(8) 0.0088(8)
C38A 0.0237(8) 0.0202(8) 0.0195(7) 0.0021(6) 0.0078(6) -0.0001(6)
C39A 0.0276(9) 0.0330(10) 0.0276(9) 0.0001(7) 0.0113(7) -0.0065(7)
C40A 0.0465(12) 0.0594(14) 0.0327(10) -0.0037(10) 0.0228(10) -0.0187(11)
N1B 0.0324(8) 0.0177(7) 0.0174(6) -0.0017(5) 0.0029(6) -0.0043(6)
C1B 0.0392(10) 0.0239(9) 0.0199(8) -0.0041(7) 0.0049(7) 0.0072(7)
N2B 0.0212(7) 0.0291(8) 0.0166(6) -0.0018(5) 0.0054(5) -0.0013(6)
C2B 0.0337(10) 0.0260(9) 0.0191(8) -0.0006(7) 0.0019(7) 0.0068(7)
C3B 0.0242(8) 0.0218(8) 0.0152(7) -0.0018(6) 0.0034(6) -0.0062(6)
C4B 0.0223(8) 0.0315(9) 0.0208(8) -0.0016(7) 0.0072(7) -0.0030(7)
C5B 0.0227(8) 0.0286(9) 0.0209(8) 0.0011(7) 0.0028(7) -0.0034(7)
C6B 0.0180(8) 0.0267(8) 0.0198(8) -0.0019(6) 0.0046(6) -0.0002(6)
C7B 0.0196(8) 0.0240(8) 0.0179(7) 0.0000(6) 0.0068(6) 0.0020(6)
C8B 0.0253(8) 0.0212(8) 0.0147(7) -0.0005(6) 0.0049(6) -0.0027(6)
C9B 0.0214(8) 0.0475(11) 0.0205(8) -0.0022(8) 0.0061(7) -0.0115(8)
C10B 0.0227(8) 0.0450(11) 0.0196(8) -0.0002(7) 0.0098(7) -0.0075(8)
N1C 0.0213(7) 0.0207(7) 0.0220(7) 0.0008(5) 0.0080(5) 0.0023(5)
C1C 0.0226(8) 0.0159(7) 0.0245(8) 0.0006(6) 0.0070(6) -0.0015(6)
N2C 0.0273(8) 0.0381(9) 0.0254(8) 0.0083(7) 0.0053(6) -0.0086(7)
C2C 0.0230(8) 0.0178(7) 0.0195(7) -0.0007(6) 0.0048(6) -0.0014(6)
C3C 0.0168(7) 0.0179(7) 0.0194(7) 0.0017(6) 0.0041(6) 0.0013(6)
C4C 0.0194(8) 0.0202(8) 0.0274(8) -0.0043(6) 0.0063(7) -0.0042(6)
C5C 0.0222(8) 0.0260(8) 0.0231(8) -0.0051(7) 0.0073(7) -0.0010(7)
C6C 0.0548(15) 0.0359(13) 0.0199(10) -0.0050(9) 0.0117(10) -0.0182(12)
C7C 0.0537(14) 0.0256(11) 0.0208(10) -0.0041(8) 0.0120(10) -0.0165(10)
C8C 0.0179(7) 0.0212(8) 0.0204(8) 0.0036(6) 0.0031(6) -0.0003(6)
C9C 0.0256(10) 0.0210(9) 0.0344(11) -0.0055(8) 0.0157(8) -0.0033(8)
C10C 0.0292(11) 0.0217(10) 0.0396(12) 0.0005(8) 0.0177(9) -0.0041(8)
N1D 0.116(2) 0.0659(17) 0.082(2) -0.0071(15) 0.0354(18) 0.0038(16)
C1D 0.104(3) 0.0408(14) 0.072(2) 0.0013(14) 0.0381(18) 0.0010(15)
C2D 0.130(3) 0.0485(16) 0.077(2) -0.0018(14) 0.063(2) -0.0163(18)
O10A 0.0160(5) 0.0159(5) 0.0153(5) -0.0009(4) -0.0001(4) 0.0020(4)
C33 0.0251(9) 0.0404(10) 0.0162(8) -0.0040(7) 0.0023(7) 0.0073(8)
C8 0.0179(7) 0.0212(8) 0.0204(8) 0.0036(6) 0.0031(6) -0.0003(6)
N2 0.0273(8) 0.0381(9) 0.0254(8) 0.0083(7) 0.0053(6) -0.0086(7)
C37 0.073(15) 0.059(13) 0.061(14) -0.038(11) 0.051(12) -0.018(11)
C36 0.0236(8) 0.0280(9) 0.0224(8) -0.0063(7) 0.0106(7) -0.0006(7)

loop_
_atom_type_symbol
_atom_type_description
_atom_type_scat_dispersion_real
_atom_type_scat_dispersion_imag
_atom_type_scat_source
C C 0.0033 0.0016 'International Tables Vol C Tables 4.2.6.8 and 6.1.1.4'
H H 0.0000 0.0000 'International Tables Vol C Tables 4.2.6.8 and 6.1.1.4'
N N 0.0061 0.0033 'International Tables Vol C Tables 4.2.6.8 and 6.1.1.4'
O O 0.0106 0.0060 'International Tables Vol C Tables 4.2.6.8 and 6.1.1.4'

loop_
_geom_angle_atom_site_label_1
_geom_angle_atom_site_label_2
_geom_angle_atom_site_label_3
_geom_angle
C33 C34 H34A 109.5
C33 C34 H34B 109.5
H34A C34 H34B 109.5
C33 C34 H34C 109.5
H34A C34 H34C 109.5
H34B C34 H34C 109.5
C3A O1A H1A 109.5
C6A C1A C2A 123.19(13)
C6A C1A H1 118.4
C2A C1A H1 118.4
C4A O2A H2A 109.5
C3A C2A C1A 118.03(13)
C3A C2A C28A 120.59(13)
C1A C2A C28A 121.38(13)
C5A O3A H3A 109.5
O1A C3A C4A 120.70(13)
O1A C3A C2A 119.36(13)
C4A C3A C2A 119.93(13)
C10A O4A H4A 109.5
O2A C4A C3A 119.07(13)
O2A C4A C5A 120.36(13)
C3A C4A C5A 120.57(14)
C11A O5A H5A 109.5
O3A C5A C6A 124.19(13)
O3A C5A C4A 114.66(13)
C6A C5A C4A 121.12(14)
C12A O6A H6A 109.5
C5A C6A C1A 117.12(13)
C5A C6A C7A 120.11(13)
C1A C6A C7A 122.76(13)
C17A O7A H7A 109.5
C6A C7A C9A 111.26(12)
C6A C7A C29A 112.20(12)
C9A C7A C29A 112.63(12)
C6A C7A H2 106.8
C9A C7A H2 106.8
C29A C7A H2 106.8
C18A O8A H8A 109.5
C9A C8A C13A 122.95(14)
C9A C8A H3 118.5
C13A C8A H3 118.5
C19A O9A H9A 109.5
C8A C9A C10A 118.33(14)
C8A C9A C7A 121.13(13)
C10A C9A C7A 120.51(13)
O4A C10A C11A 121.28(13)
O4A C10A C9A 118.71(13)
C11A C10A C9A 120.00(14)
C25A O11A H11A 109.5
O5A C11A C10A 118.21(13)
O5A C11A C12A 121.54(13)
C10A C11A C12A 120.25(14)
C26A O12A H12A 109.5
O6A C12A C13A 123.42(13)
O6A C12A C11A 115.75(13)
C13A C12A C11A 120.82(13)
C12A C13A C8A 117.51(13)
C12A C13A C14A 121.62(13)
C8A C13A C14A 120.85(13)
C16A C14A C13A 110.30(12)
C16A C14A C32A 113.14(12)
C13A C14A C32A 111.37(12)
C16A C14A H14A 107.2
C13A C14A H14A 107.2
C32A C14A H14A 107.2
C16A C15A C20A 123.36(13)
C16A C15A H15A 118.3
C20A C15A H15A 118.3
C15A C16A C17A 118.22(13)
C15A C16A C14A 122.11(13)
C17A C16A C14A 119.62(13)
O7A C17A C18A 121.16(13)
O7A C17A C16A 119.24(13)
C18A C17A C16A 119.60(13)
O8A C18A C17A 118.57(13)
O8A C18A C19A 120.54(13)
C17A C18A C19A 120.89(13)
O9A C19A C20A 125.44(14)
O9A C19A C18A 113.71(13)
C20A C19A C18A 120.85(13)
C19A C20A C15A 117.02(13)
C19A C20A C21A 121.22(13)
C15A C20A C21A 121.70(13)
C20A C21A C23A 109.43(11)
C20A C21A C35A 113.88(12)
C23A C21A C35A 111.78(12)
C20A C21A H21A 107.1
C23A C21A H21A 107.1
C35A C21A H21A 107.1
C23A C22A C27A 123.31(13)
C23A C22A H22A 118.3
C27A C22A H22A 118.3
C22A C23A C24A 117.64(13)
C22A C23A C21A 121.54(13)
C24A C23A C21A 120.77(13)
O10A C24A C25A 120.72(13)
O10A C24A C23A 118.83(13)
C25A C24A C23A 120.45(13)
O11A C25A C26A 122.65(13)
O11A C25A C24A 117.09(13)
C26A C25A C24A 120.26(13)
O12A C26A C25A 115.55(13)
O12A C26A C27A 123.51(13)
C25A C26A C27A 120.91(13)
C22A C27A C26A 117.34(13)
C22A C27A C28A 121.41(13)
C26A C27A C28A 121.25(13)
C27A C28A C2A 110.79(12)
C27A C28A C38A 112.54(12)
C2A C28A C38A 112.14(12)
C27A C28A H28A 107.0
C2A C28A H28A 107.0
C38A C28A H28A 107.0
C30A C29A C7A 113.69(13)
C30A C29A H29A 108.8
C7A C29A H29A 108.8
C30A C29A H29B 108.8
C7A C29A H29B 108.8
H29A C29A H29B 107.7
C31A C30A C29A 111.82(15)
C31A C30A H30A 109.3
C29A C30A H30A 109.3
C31A C30A H30B 109.3
C29A C30A H30B 109.3
H30A C30A H30B 107.9
C30A C31A H31A 109.5
C30A C31A H31B 109.5
H31A C31A H31B 109.5
C30A C31A H31C 109.5
H31A C31A H31C 109.5
H31B C31A H31C 109.5
C14A C32A C33 113.75(13)
C14A C32A C33A 113.75(13)
C14A C32A H32A 108.8
C33A C32A H32A 108.8
C14A C32A H32B 108.8
C33A C32A H32B 108.8
H32A C32A H32B 107.7
C32A C33A C34A 105.66(18)
C32A C33A H33A 110.6
C34A C33A H33A 110.6
C32A C33A H33B 110.6
C34A C33A H33B 110.6
H33A C33A H33B 108.7
C33A C34A H34D 109.5
C33A C34A H34E 109.5
H34D C34A H34E 109.5
C33A C34A H34F 109.5
H34D C34A H34F 109.5
H34E C34A H34F 109.5
C36 C35A C21A 115.80(13)
C36A C35A C21A 115.80(13)
C36A C35A H35A 108.3
C21A C35A H35A 108.3
C36A C35A H35B 108.3
C21A C35A H35B 108.3
H35A C35A H35B 107.4
C37A C36A C35A 113.77(14)
C37A C36A H36A 108.8
C35A C36A H36A 108.8
C37A C36A H36B 108.8
C35A C36A H36B 108.8
H36A C36A H36B 107.7
C36A C37A H37A 109.5
C36A C37A H37B 109.5
H37A C37A H37B 109.5
C36A C37A H37C 109.5
H37A C37A H37C 109.5
H37B C37A H37C 109.5
C39A C38A C28A 115.67(13)
C39A C38A H38A 108.4
C28A C38A H38A 108.4
C39A C38A H38B 108.4
C28A C38A H38B 108.4
H38A C38A H38B 107.4
C38A C39A C40A 111.69(15)
C38A C39A H39A 109.3
C40A C39A H39A 109.3
C38A C39A H39B 109.3
C40A C39A H39B 109.3
H39A C39A H39B 107.9
C39A C40A H40A 109.5
C39A C40A H40B 109.5
H40A C40A H40B 109.5
C39A C40A H40C 109.5
H40A C40A H40C 109.5
H40B C40A H40C 109.5
C1B N1B C5B 117.25(14)
N1B C1B C2B 123.28(17)
N1B C1B H1B 118.4
C2B C1B H1B 118.4
C10B N2B C6B 116.96(14)
C3B C2B C1B 119.31(16)
C3B C2B H2B 120.3
C1B C2B H2B 120.3
C2B C3B C4B 117.70(15)
C2B C3B C8B 122.02(15)
C4B C3B C8B 120.27(15)
C5B C4B C3B 119.26(16)
C5B C4B H4B 120.4
C3B C4B H4B 120.4
N1B C5B C4B 123.20(16)
N1B C5B H5B 118.4
C4B C5B H5B 118.4
N2B C6B C7B 123.56(15)
N2B C6B H6B 118.2
C7B C6B H6B 118.2
C6B C7B C8B 118.88(15)
C6B C7B H7B 120.6
C8B C7B H7B 120.6
C9B C8B C7B 117.62(15)
C9B C8B C3B 120.66(15)
C7B C8B C3B 121.71(15)
C10B C9B C8B 119.45(16)
C10B C9B H9B 120.3
C8B C9B H9B 120.3
N2B C10B C9B 123.51(16)
N2B C10B H10B 118.2
C9B C10B H10B 118.2
C1C N1C C5C 116.32(14)
N1C C1C C2C 123.69(15)
N1C C1C H1C 118.2
C2C C1C H1C 118.2
C6C N2C C10C 116.46(17)
C1C C2C C3C 119.49(15)
C1C C2C H2C 120.3
C3C C2C H2C 120.3
C4C C3C C2C 116.92(15)
C4C C3C C8 121.27(14)
C2C C3C C8 121.78(14)
C4C C3C C8C 121.27(14)
C2C C3C C8C 121.78(14)
C5C C4C C3C 119.45(15)
C5C C4C H4C 120.3
C3C C4C H4C 120.3
N1C C5C C4C 124.07(15)
N1C C5C H5C 118.0
C4C C5C H5C 118.0
N2C C6C C7C 124.6(2)
N2C C6C H6C 117.7
C7C C6C H6C 117.7
C8C C7C C6C 119.43(19)
C8C C7C H7C 120.3
C6C C7C H7C 120.3
C7C C8C C9C 116.72(17)
C7C C8C C3C 122.61(16)
C9C C8C C3C 120.63(15)
C10C C9C C8C 119.64(18)
C10C C9C H9C 120.2
C8C C9C H9C 120.2
N2C C10C C9C 123.18(18)
N2C C10C H10C 118.4
C9C C10C H10C 118.4
N1D C1D C2D 179.6(3)
C1D C2D H2D1 109.5
C1D C2D H2D2 109.5
H2D1 C2D H2D2 109.5
C1D C2D H2D3 109.5
H2D1 C2D H2D3 109.5
H2D2 C2D H2D3 109.5
C24A O10A H10A 109.5
C32A C33 C34 111.67(17)
C32A C33 H33C 109.3
C34 C33 H33C 109.3
C32A C33 H33D 109.3
C34 C33 H33D 109.3
H33C C33 H33D 107.9
C6 C7 C8 121.2(12)
C6 C7 H7 119.4
C8 C7 H7 119.4
N2 C6 C7 127.9(14)
N2 C6 H6 116.1
C7 C6 H6 116.1
C7 C8 C9 111.6(9)
C7 C8 C3C 125.8(6)
C9 C8 C3C 119.9(7)
C6 N2 C1 113.4(11)
C1 C9 C8 118.6(15)
C1 C9 H9 120.7
C8 C9 H9 120.7
C9 C1 N2 116.6(16)
C9 C1 H1D 121.7
N2 C1 H1D 121.7
C36 C37 H37D 109.5
C36 C37 H37E 109.5
H37D C37 H37E 109.5
C36 C37 H37F 109.5
H37D C37 H37F 109.5
H37E C37 H37F 109.5
C35A C36 C37 117.2(7)
C35A C36 H36C 108.0
C37 C36 H36C 108.0
C35A C36 H36D 108.0
C37 C36 H36D 108.0
H36C C36 H36D 107.2

loop_
_geom_bond_atom_site_label_1
_geom_bond_atom_site_label_2
_geom_bond_distance
C34 C33 1.5661(18)
C34 H34A 0.9800
C34 H34B 0.9800
C34 H34C 0.9800
O1A C3A 1.3748(17)
O1A H1A 0.8400
C1A C6A 1.397(2)
C1A C2A 1.400(2)
C1A H1 0.9500
O2A C4A 1.3772(18)
O2A H2A 0.8400
C2A C3A 1.399(2)
C2A C28A 1.530(2)
O3A C5A 1.3862(18)
O3A H3A 0.8400
C3A C4A 1.393(2)
O4A C10A 1.3848(18)
O4A H4A 0.8400
C4A C5A 1.395(2)
O5A C11A 1.3695(18)
O5A H5A 0.8400
C5A C6A 1.393(2)
O6A C12A 1.3837(18)
O6A H6A 0.8400
C6A C7A 1.522(2)
O7A C17A 1.3747(18)
O7A H7A 0.8400
C7A C9A 1.525(2)
C7A C29A 1.534(2)
C7A H2 1.0000
O8A C18A 1.3767(18)
O8A H8A 0.8400
C8A C9A 1.390(2)
C8A C13A 1.397(2)
C8A H3 0.9500
O9A C19A 1.3786(17)
O9A H9A 0.8400
C9A C10A 1.399(2)
C10A C11A 1.394(2)
O11A C25A 1.3723(17)
O11A H11A 0.8400
C11A C12A 1.396(2)
O12A C26A 1.3864(17)
O12A H12A 0.8400
C12A C13A 1.396(2)
C13A C14A 1.526(2)
C14A C16A 1.524(2)
C14A C32A 1.536(2)
C14A H14A 1.0000
C15A C16A 1.390(2)
C15A C20A 1.399(2)
C15A H15A 0.9500
C16A C17A 1.403(2)
C17A C18A 1.389(2)
C18A C19A 1.395(2)
C19A C20A 1.395(2)
C20A C21A 1.526(2)
C21A C23A 1.530(2)
C21A C35A 1.545(2)
C21A H21A 1.0000
C22A C23A 1.395(2)
C22A C27A 1.395(2)
C22A H22A 0.9500
C23A C24A 1.399(2)
C24A O10A 1.3765(17)
C24A C25A 1.396(2)
C25A C26A 1.389(2)
C26A C27A 1.398(2)
C27A C28A 1.529(2)
C28A C38A 1.541(2)
C28A H28A 1.0000
C29A C30A 1.525(2)
C29A H29A 0.9900
C29A H29B 0.9900
C30A C31A 1.521(3)
C30A H30A 0.9900
C30A H30B 0.9900
C31A H31A 0.9800
C31A H31B 0.9800
C31A H31C 0.9800
C32A C33 1.543(2)
C32A C33A 1.543(2)
C32A H32A 0.9900
C32A H32B 0.9900
C33A C34A 1.5604(19)
C33A H33A 0.9900
C33A H33B 0.9900
C34A H34D 0.9800
C34A H34E 0.9800
C34A H34F 0.9800
C35A C36 1.534(2)
C35A C36A 1.534(2)
C35A H35A 0.9900
C35A H35B 0.9900
C36A C37A 1.5248(16)
C36A H36A 0.9900
C36A H36B 0.9900
C37A H37A 0.9800
C37A H37B 0.9800
C37A H37C 0.9800
C38A C39A 1.518(2)
C38A H38A 0.9900
C38A H38B 0.9900
C39A C40A 1.526(3)
C39A H39A 0.9900
C39A H39B 0.9900
C40A H40A 0.9800
C40A H40B 0.9800
C40A H40C 0.9800
N1B C1B 1.337(2)
N1B C5B 1.344(2)
C1B C2B 1.388(2)
C1B H1B 0.9500
N2B C10B 1.337(2)
N2B C6B 1.342(2)
C2B C3B 1.388(2)
C2B H2B 0.9500
C3B C4B 1.392(2)
C3B C8B 1.489(2)
C4B C5B 1.385(2)
C4B H4B 0.9500
C5B H5B 0.9500
C6B C7B 1.388(2)
C6B H6B 0.9500
C7B C8B 1.394(2)
C7B H7B 0.9500
C8B C9B 1.390(2)
C9B C10B 1.382(2)
C9B H9B 0.9500
C10B H10B 0.9500
N1C C1C 1.340(2)
N1C C5C 1.343(2)
C1C C2C 1.388(2)
C1C H1C 0.9500
N2C C6C 1.324(3)
N2C C10C 1.340(3)
C2C C3C 1.396(2)
C2C H2C 0.9500
C3C C4C 1.394(2)
C3C C8 1.487(2)
C3C C8C 1.487(2)
C4C C5C 1.380(2)
C4C H4C 0.9500
C5C H5C 0.9500
C6C C7C 1.384(3)
C6C H6C 0.9500
C7C C8C 1.374(3)
C7C H7C 0.9500
C8C C9C 1.405(2)
C9C C10C 1.381(3)
C9C H9C 0.9500
C10C H10C 0.9500
N1D C1D 1.166(4)
C1D C2D 1.477(4)
C2D H2D1 0.9800
C2D H2D2 0.9800
C2D H2D3 0.9800
O10A H10A 0.8400
C33 H33C 0.9900
C33 H33D 0.9900
C7 C6 1.36(2)
C7 C8 1.397(13)
C7 H7 0.9500
C6 N2 1.151(15)
C6 H6 0.9500
C8 C9 1.463(17)
N2 C1 1.49(2)
C9 C1 1.44(3)
C9 H9 0.9500
C1 H1D 0.9500
C37 C36 1.538(2)
C37 H37D 0.9800
C37 H37E 0.9800
C37 H37F 0.9800
C36 H36C 0.9900
C36 H36D 0.9900

loop_
_geom_torsion_atom_site_label_1
_geom_torsion_atom_site_label_2
_geom_torsion_atom_site_label_3
_geom_torsion_atom_site_label_4
_geom_torsion
C6A C1A C2A C3A -1.9(2)
C6A C1A C2A C28A 178.72(13)
C1A C2A C3A O1A -178.89(13)
C28A C2A C3A O1A 0.5(2)
C1A C2A C3A C4A 1.5(2)
C28A C2A C3A C4A -179.17(13)
O1A C3A C4A O2A -0.9(2)
C2A C3A C4A O2A 178.73(13)
O1A C3A C4A C5A 179.47(13)
C2A C3A C4A C5A -0.9(2)
O2A C4A C5A O3A -1.0(2)
C3A C4A C5A O3A 178.59(13)
O2A C4A C5A C6A -178.95(14)
C3A C4A C5A C6A 0.7(2)
O3A C5A C6A C1A -178.74(13)
C4A C5A C6A C1A -1.0(2)
O3A C5A C6A C7A 1.1(2)
C4A C5A C6A C7A 178.84(13)
C2A C1A C6A C5A 1.7(2)
C2A C1A C6A C7A -178.17(13)
C5A C6A C7A C9A 89.70(16)
C1A C6A C7A C9A -90.43(17)
C5A C6A C7A C29A -143.09(14)
C1A C6A C7A C29A 36.79(19)
C13A C8A C9A C10A -1.9(2)
C13A C8A C9A C7A 176.19(13)
C6A C7A C9A C8A 82.04(17)
C29A C7A C9A C8A -44.93(18)
C6A C7A C9A C10A -99.94(16)
C29A C7A C9A C10A 133.08(14)
C8A C9A C10A O4A -176.18(13)
C7A C9A C10A O4A 5.8(2)
C8A C9A C10A C11A 3.7(2)
C7A C9A C10A C11A -174.37(13)
O4A C10A C11A O5A -4.6(2)
C9A C10A C11A O5A 175.53(13)
O4A C10A C11A C12A 175.43(13)
C9A C10A C11A C12A -4.4(2)
O5A C11A C12A O6A 2.1(2)
C10A C11A C12A O6A -177.89(13)
O5A C11A C12A C13A -176.70(13)
C10A C11A C12A C13A 3.3(2)
O6A C12A C13A C8A 179.88(13)
C11A C12A C13A C8A -1.4(2)
O6A C12A C13A C14A -1.6(2)
C11A C12A C13A C14A 177.17(13)
C9A C8A C13A C12A 0.7(2)
C9A C8A C13A C14A -177.85(13)
C12A C13A C14A C16A 101.19(16)
C8A C13A C14A C16A -80.32(17)
C12A C13A C14A C32A -132.32(14)
C8A C13A C14A C32A 46.17(18)
C20A C15A C16A C17A -2.1(2)
C20A C15A C16A C14A -179.49(13)
C13A C14A C16A C15A 96.03(16)
C32A C14A C16A C15A -29.47(19)
C13A C14A C16A C17A -81.38(16)
C32A C14A C16A C17A 153.12(14)
C15A C16A C17A O7A 179.16(13)
C14A C16A C17A O7A -3.3(2)
C15A C16A C17A C18A -0.2(2)
C14A C16A C17A C18A 177.29(13)
O7A C17A C18A O8A 2.9(2)
C16A C17A C18A O8A -177.73(13)
O7A C17A C18A C19A -177.54(14)
C16A C17A C18A C19A 1.8(2)
O8A C18A C19A O9A -2.3(2)
C17A C18A C19A O9A 178.21(13)
O8A C18A C19A C20A 178.29(14)
C17A C18A C19A C20A -1.2(2)
O9A C19A C20A C15A 179.71(14)
C18A C19A C20A C15A -0.9(2)
O9A C19A C20A C21A 2.4(2)
C18A C19A C20A C21A -178.20(13)
C16A C15A C20A C19A 2.6(2)
C16A C15A C20A C21A 179.88(13)
C19A C20A C21A C23A 80.64(16)
C15A C20A C21A C23A -96.53(15)
C19A C20A C21A C35A -153.45(14)
C15A C20A C21A C35A 29.38(19)
C27A C22A C23A C24A -0.7(2)
C27A C22A C23A C21A -178.11(13)
C20A C21A C23A C22A 82.40(16)
C35A C21A C23A C22A -44.70(18)
C20A C21A C23A C24A -94.93(15)
C35A C21A C23A C24A 137.97(14)
C22A C23A C24A O10A 179.19(13)
C21A C23A C24A O10A -3.4(2)
C22A C23A C24A C25A -1.0(2)
C21A C23A C24A C25A 176.42(13)
O10A C24A C25A O11A 0.6(2)
C23A C24A C25A O11A -179.23(13)
O10A C24A C25A C26A -179.70(13)
C23A C24A C25A C26A 0.5(2)
O11A C25A C26A O12A -0.2(2)
C24A C25A C26A O12A -179.88(13)
O11A C25A C26A C27A -178.55(13)
C24A C25A C26A C27A 1.7(2)
C23A C22A C27A C26A 2.8(2)
C23A C22A C27A C28A -176.50(13)
O12A C26A C27A C22A 178.45(13)
C25A C26A C27A C22A -3.3(2)
O12A C26A C27A C28A -2.2(2)
C25A C26A C27A C28A 176.02(13)
C22A C27A C28A C2A -85.94(16)
C26A C27A C28A C2A 94.77(16)
C22A C27A C28A C38A 40.50(19)
C26A C27A C28A C38A -138.79(14)
C3A C2A C28A C27A -90.29(16)
C1A C2A C28A C27A 89.03(16)
C3A C2A C28A C38A 143.05(14)
C1A C2A C28A C38A -37.63(19)
C6A C7A C29A C30A 174.21(13)
C9A C7A C29A C30A -59.31(18)
C7A C29A C30A C31A -178.78(15)
C16A C14A C32A C33 -177.63(13)
C13A C14A C32A C33 57.45(17)
C16A C14A C32A C33A -177.63(13)
C13A C14A C32A C33A 57.45(17)
C14A C32A C33A C34A -158.54(19)
C20A C21A C35A C36 54.81(17)
C23A C21A C35A C36 179.47(12)
C20A C21A C35A C36A 54.81(17)
C23A C21A C35A C36A 179.47(12)
C21A C35A C36A C37A 56.1(2)
C27A C28A C38A C39A 58.08(18)
C2A C28A C38A C39A -176.21(14)
C28A C38A C39A C40A -171.38(16)
C5B N1B C1B C2B -0.4(3)
N1B C1B C2B C3B 0.2(3)
C1B C2B C3B C4B 0.0(3)
C1B C2B C3B C8B 179.45(16)
C2B C3B C4B C5B 0.1(2)
C8B C3B C4B C5B -179.38(15)
C1B N1B C5B C4B 0.5(3)
C3B C4B C5B N1B -0.4(3)
C10B N2B C6B C7B -0.6(3)
N2B C6B C7B C8B -0.8(3)
C6B C7B C8B C9B 1.5(2)
C6B C7B C8B C3B -176.91(15)
C2B C3B C8B C9B 141.58(19)
C4B C3B C8B C9B -38.9(2)
C2B C3B C8B C7B -40.0(2)
C4B C3B C8B C7B 139.46(17)
C7B C8B C9B C10B -1.0(3)
C3B C8B C9B C10B 177.46(17)
C6B N2B C10B C9B 1.2(3)
C8B C9B C10B N2B -0.4(3)
C5C N1C C1C C2C -1.8(2)
N1C C1C C2C C3C 1.8(3)
C1C C2C C3C C4C 0.3(2)
C1C C2C C3C C8 -177.66(15)
C1C C2C C3C C8C -177.66(15)
C2C C3C C4C C5C -2.3(2)
C8 C3C C4C C5C 175.71(15)
C8C C3C C4C C5C 175.71(15)
C1C N1C C5C C4C -0.4(2)
C3C C4C C5C N1C 2.4(3)
C10C N2C C6C C7C -0.5(4)
N2C C6C C7C C8C 0.9(4)
C6C C7C C8C C9C -1.1(3)
C6C C7C C8C C3C 176.8(2)
C4C C3C C8C C7C 165.53(18)
C2C C3C C8C C7C -16.6(3)
C4C C3C C8C C9C -16.7(2)
C2C C3C C8C C9C 161.19(16)
C7C C8C C9C C10C 1.0(3)
C3C C8C C9C C10C -176.94(17)
C6C N2C C10C C9C 0.4(3)
C8C C9C C10C N2C -0.7(3)
C14A C32A C33 C34 50.1(2)
C8 C7 C6 N2 -7(2)
C6 C7 C8 C9 -18.5(16)
C6 C7 C8 C3C -179.7(10)
C4C C3C C8 C7 -138.4(7)
C2C C3C C8 C7 39.5(7)
C4C C3C C8 C9 61.9(8)
C2C C3C C8 C9 -120.3(8)
C7 C6 N2 C1 33(2)
C7 C8 C9 C1 15.0(18)
C3C C8 C9 C1 177.4(12)
C8 C9 C1 N2 8(2)
C6 N2 C1 C9 -32.0(19)
C21A C35A C36 C37 -144.1(9)
